data_2233476
loop_
_publ_author_name
'Jin, Yu'

_publ_section_title
;
 2-[(2-Hydroxyethyl)azaniumyl]ethanaminium oxalate monohydrate
;
_journal_coeditor_code HB6584
_journal_issue 2
_journal_name_full 'Acta Crystallographica Section E'
_journal_page_first o337
_journal_paper_doi 10.1107/S1600536811056157
_journal_volume 68
_journal_year 2012
_chemical_formula_iupac 'C4 H14 N2 O 2+, C2 O4 2-, H2 O'
_chemical_formula_moiety 'C4 H14 N2 O 2+, C2 O4 2-, H2 O'
_chemical_formula_sum 'C6 H16 N2 O6'
_chemical_formula_weight 212.21
_chemical_name_systematic
;
2-[(2-Hydroxyethyl)azaniumyl]ethanaminium oxalate monohydrate
;
_space_group_IT_number 4
_symmetry_cell_setting monoclinic
_symmetry_space_group_name_Hall 'P 2yb'
_symmetry_space_group_name_H-M 'P 1 21 1'
_atom_sites_solution_hydrogens geom
_atom_sites_solution_primary direct
_atom_sites_solution_secondary difmap
_audit_creation_method SHELXL-97
_cell_angle_alpha 90.00
_cell_angle_beta 102.52(3)
_cell_angle_gamma 90.00
_cell_formula_units_Z 2
_cell_length_a 5.7311(11)
_cell_length_b 13.136(3)
_cell_length_c 6.7373(13)
_cell_measurement_reflns_used 3450
_cell_measurement_temperature 293(2)
_cell_measurement_theta_max 55.28
_cell_measurement_theta_min 6.21
_cell_volume 495.15(19)
_computing_cell_refinement 'CrystalClear (Rigaku, 2005)'
_computing_data_collection 'CrystalClear (Rigaku, 2005)'
_computing_data_reduction 'CrystalClear (Rigaku, 2005)'
_computing_molecular_graphics 'SHELXTL (Sheldrick, 2008)'
_computing_publication_material 'SHELXL97 (Sheldrick, 2008)'
_computing_structure_refinement 'SHELXL97 (Sheldrick, 2008)'
_computing_structure_solution 'SHELXS97 (Sheldrick, 2008)'
_diffrn_ambient_temperature 293(2)
_diffrn_measured_fraction_theta_full 1.000
_diffrn_measured_fraction_theta_max 1.000
_diffrn_measurement_device_type 'Rigaku Mercury CCD'
_diffrn_measurement_method \w
_diffrn_radiation_monochromator graphite
_diffrn_radiation_source 'fine-focus sealed tube'
_diffrn_radiation_type MoK\a
_diffrn_radiation_wavelength 0.71073
_diffrn_reflns_av_R_equivalents 0.0458
_diffrn_reflns_av_sigmaI/netI 0.0774
_diffrn_reflns_limit_h_max 7
_diffrn_reflns_limit_h_min -7
_diffrn_reflns_limit_k_max 16
_diffrn_reflns_limit_k_min -16
_diffrn_reflns_limit_l_max 8
_diffrn_reflns_limit_l_min -8
_diffrn_reflns_number 5068
_diffrn_reflns_theta_full 27.47
_diffrn_reflns_theta_max 27.47
_diffrn_reflns_theta_min 3.10
_exptl_absorpt_coefficient_mu 0.126
_exptl_absorpt_correction_T_max 1.0000
_exptl_absorpt_correction_T_min 0.4887
_exptl_absorpt_correction_type multi-scan
_exptl_absorpt_process_details '(CrystalClear; Rigaku, 2005)'
_exptl_crystal_colour colorless
_exptl_crystal_density_diffrn 1.423
_exptl_crystal_density_method 'not measured'
_exptl_crystal_description block
_exptl_crystal_F_000 228
_exptl_crystal_size_max 0.3
_exptl_crystal_size_mid 0.3
_exptl_crystal_size_min 0.2
_refine_diff_density_max 0.217
_refine_diff_density_min -0.247
_refine_ls_abs_structure_details none
_refine_ls_extinction_method none
_refine_ls_goodness_of_fit_ref 0.965
_refine_ls_hydrogen_treatment mixed
_refine_ls_matrix_type full
_refine_ls_number_parameters 135
_refine_ls_number_reflns 2261
_refine_ls_number_restraints 3
_refine_ls_restrained_S_all 0.965
_refine_ls_R_factor_all 0.0507
_refine_ls_R_factor_gt 0.0380
_refine_ls_shift/su_max 0.000
_refine_ls_shift/su_mean 0.000
_refine_ls_structure_factor_coef Fsqd
_refine_ls_weighting_details 'calc w=1/[\s^2^(Fo^2^)+(0.0314P)^2^] where P=(Fo^2^+2Fc^2^)/3'
_refine_ls_weighting_scheme calc
_refine_ls_wR_factor_gt 0.0816
_refine_ls_wR_factor_ref 0.0861
_reflns_number_gt 1853
_reflns_number_total 2261
_reflns_threshold_expression I>2\s(I)
_cod_data_source_file hb6584.cif
_cod_data_source_block I
_cod_original_cell_volume 495.16(17)
_cod_original_sg_symbol_H-M 'P 21'
_cod_database_code 2233476
_cod_database_fobs_code 2233476

loop_
_symmetry_equiv_pos_as_xyz
'x, y, z'
'-x, y+1/2, -z'

loop_
_atom_site_type_symbol
_atom_site_label
_atom_site_fract_x
_atom_site_fract_y
_atom_site_fract_z
_atom_site_U_iso_or_equiv
_atom_site_adp_type
_atom_site_calc_flag
_atom_site_refinement_flags
_atom_site_occupancy
_atom_site_symmetry_multiplicity
C C1 1.1138(4) 0.63105(16) 0.1821(3) 0.0342(5) Uani d . 1 1
H H1D 1.1520 0.5976 0.0648 0.041 Uiso calc R 1 1
H H1E 1.0764 0.7017 0.1467 0.041 Uiso calc R 1 1
C C2 0.9023(4) 0.58091(12) 0.2350(3) 0.0290(4) Uani d . 1 1
H H2B 0.8808 0.6071 0.3644 0.035 Uiso calc R 1 1
H H2C 0.7607 0.5980 0.1328 0.035 Uiso calc R 1 1
C C3 0.6935(4) 0.41905(13) 0.2318(3) 0.0256(4) Uani d . 1 1
H H3A 0.5915 0.4347 0.1007 0.031 Uiso calc R 1 1
H H3B 0.6171 0.4452 0.3365 0.031 Uiso calc R 1 1
C C4 0.7217(4) 0.30554(15) 0.2545(3) 0.0284(5) Uani d . 1 1
H H4A 0.8062 0.2791 0.1555 0.034 Uiso calc R 1 1
H H4B 0.8127 0.2888 0.3895 0.034 Uiso calc R 1 1
C C5 0.2891(3) 0.33640(13) 0.6829(2) 0.0213(4) Uani d . 1 1
C C6 0.1213(3) 0.39951(13) 0.7871(3) 0.0234(4) Uani d . 1 1
H H1W 0.472(5) 0.541(3) 0.636(3) 0.117(14) Uiso d D 1 1
H H2W 0.702(3) 0.522(2) 0.723(3) 0.057(9) Uiso d D 1 1
N N1 0.4808(3) 0.26039(11) 0.2219(2) 0.0244(4) Uani d . 1 1
H H1A 0.4931 0.1931 0.2351 0.037 Uiso calc R 1 1
H H1B 0.3992 0.2758 0.0975 0.037 Uiso calc R 1 1
H H1F 0.4048 0.2851 0.3134 0.037 Uiso calc R 1 1
N N2 0.9269(3) 0.46896(11) 0.2484(2) 0.0210(3) Uani d . 1 1
H H2A 0.9948 0.4465 0.1480 0.025 Uiso calc R 1 1
H H2D 1.0235 0.4521 0.3678 0.025 Uiso calc R 1 1
O O1 1.3118(3) 0.62633(11) 0.3457(2) 0.0453(4) Uani d . 1 1
H H1C 1.4124 0.6679 0.3285 0.068 Uiso calc R 1 1
O O2 0.2737(3) 0.35255(12) 0.49926(18) 0.0391(4) Uani d . 1 1
O O3 0.4216(3) 0.27372(10) 0.78762(18) 0.0320(3) Uani d . 1 1
O O4 0.1307(3) 0.38042(10) 0.96855(18) 0.0333(3) Uani d . 1 1
O O5 -0.0084(3) 0.46250(12) 0.6815(2) 0.0429(4) Uani d . 1 1
O O1W 0.5752(3) 0.54801(12) 0.7448(2) 0.0425(4) Uani d D 1 1

loop_
_atom_site_aniso_label
_atom_site_aniso_U_11
_atom_site_aniso_U_22
_atom_site_aniso_U_33
_atom_site_aniso_U_12
_atom_site_aniso_U_13
_atom_site_aniso_U_23
C1 0.0382(13) 0.0278(9) 0.0369(10) -0.0049(9) 0.0084(9) 0.0046(8)
C2 0.0263(11) 0.0223(9) 0.0374(10) 0.0008(8) 0.0044(8) 0.0020(8)
C3 0.0216(11) 0.0251(9) 0.0314(10) -0.0002(8) 0.0081(8) -0.0009(7)
C4 0.0241(11) 0.0250(9) 0.0375(11) 0.0007(9) 0.0102(9) -0.0023(8)
C5 0.0188(10) 0.0222(8) 0.0227(8) -0.0017(7) 0.0045(7) 0.0004(7)
C6 0.0231(11) 0.0248(9) 0.0220(8) -0.0004(8) 0.0039(8) -0.0028(7)
N1 0.0279(10) 0.0218(7) 0.0242(7) -0.0011(7) 0.0071(7) 0.0015(6)
N2 0.0213(9) 0.0226(7) 0.0192(7) 0.0018(7) 0.0047(6) 0.0004(6)
O1 0.0344(9) 0.0474(9) 0.0505(9) -0.0138(8) 0.0015(7) 0.0129(7)
O2 0.0393(10) 0.0576(10) 0.0234(7) 0.0198(8) 0.0138(6) 0.0067(6)
O3 0.0358(9) 0.0320(7) 0.0290(7) 0.0148(7) 0.0086(6) 0.0043(5)
O4 0.0371(9) 0.0424(8) 0.0234(6) 0.0127(7) 0.0128(6) 0.0031(6)
O5 0.0495(11) 0.0490(8) 0.0305(7) 0.0281(8) 0.0091(7) 0.0080(7)
O1W 0.0448(11) 0.0345(8) 0.0478(10) 0.0076(8) 0.0091(8) -0.0079(7)

loop_
_atom_type_symbol
_atom_type_description
_atom_type_scat_dispersion_real
_atom_type_scat_dispersion_imag
_atom_type_scat_source
C C 0.0033 0.0016 'International Tables Vol C Tables 4.2.6.8 and 6.1.1.4'
H H 0.0000 0.0000 'International Tables Vol C Tables 4.2.6.8 and 6.1.1.4'
N N 0.0061 0.0033 'International Tables Vol C Tables 4.2.6.8 and 6.1.1.4'
O O 0.0106 0.0060 'International Tables Vol C Tables 4.2.6.8 and 6.1.1.4'

loop_
_geom_angle_atom_site_label_1
_geom_angle_atom_site_label_2
_geom_angle_atom_site_label_3
_geom_angle
O1 C1 C2 110.75(16)
O1 C1 H1D 109.5
C2 C1 H1D 109.5
O1 C1 H1E 109.5
C2 C1 H1E 109.5
H1D C1 H1E 108.1
N2 C2 C1 112.53(17)
N2 C2 H2B 109.1
C1 C2 H2B 109.1
N2 C2 H2C 109.1
C1 C2 H2C 109.1
H2B C2 H2C 107.8
N2 C3 C4 110.98(15)
N2 C3 H3A 109.4
C4 C3 H3A 109.4
N2 C3 H3B 109.4
C4 C3 H3B 109.4
H3A C3 H3B 108.0
N1 C4 C3 107.88(16)
N1 C4 H4A 110.1
C3 C4 H4A 110.1
N1 C4 H4B 110.1
C3 C4 H4B 110.1
H4A C4 H4B 108.4
O3 C5 O2 125.95(17)
O3 C5 C6 117.66(14)
O2 C5 C6 116.37(15)
O5 C6 O4 126.77(19)
O5 C6 C5 117.06(15)
O4 C6 C5 116.18(14)
C4 N1 H1A 109.5
C4 N1 H1B 109.5
H1A N1 H1B 109.5
C4 N1 H1F 109.5
H1A N1 H1F 109.5
H1B N1 H1F 109.5
C3 N2 C2 111.45(14)
C3 N2 H2A 109.3
C2 N2 H2A 109.3
C3 N2 H2D 109.3
C2 N2 H2D 109.3
H2A N2 H2D 108.0
C1 O1 H1C 109.5
H1W O1W H2W 106(3)

loop_
_geom_bond_atom_site_label_1
_geom_bond_atom_site_label_2
_geom_bond_distance
C1 O1 1.402(2)
C1 C2 1.489(3)
C1 H1D 0.9700
C1 H1E 0.9700
C2 N2 1.478(2)
C2 H2B 0.9700
C2 H2C 0.9700
C3 N2 1.472(2)
C3 C4 1.504(3)
C3 H3A 0.9700
C3 H3B 0.9700
C4 N1 1.475(3)
C4 H4A 0.9700
C4 H4B 0.9700
C5 O3 1.233(2)
C5 O2 1.239(2)
C5 C6 1.548(3)
C6 O5 1.230(2)
C6 O4 1.238(2)
N1 H1A 0.8900
N1 H1B 0.8900
N1 H1F 0.8900
N2 H2A 0.9000
N2 H2D 0.9000
O1 H1C 0.8200
O1W H1W 0.838(10)
O1W H2W 0.841(10)

loop_
_geom_hbond_atom_site_label_D
_geom_hbond_atom_site_label_H
_geom_hbond_atom_site_label_A
_geom_hbond_site_symmetry_A
_geom_hbond_distance_DH
_geom_hbond_distance_HA
_geom_hbond_distance_DA
_geom_hbond_angle_DHA
N1 H1A O1W 2_646 0.89 1.96 2.823(2) 164
N1 H1B O3 1_554 0.89 2.12 2.8769(19) 143
N1 H1B O4 1_554 0.89 2.11 2.818(2) 136
N1 H1F O2 . 0.89 1.82 2.707(2) 172
N2 H2A O4 1_654 0.90 1.80 2.688(2) 170
N2 H2D O5 1_655 0.90 2.16 2.862(2) 134
N2 H2D O2 1_655 0.90 2.00 2.773(2) 143
O1 H1C O3 2_756 0.82 1.94 2.736(2) 163
O1W H2W O5 1_655 0.841(10) 1.912(10) 2.753(2) 178(2)
O1W H1W O1 1_455 0.838(10) 2.27(3) 2.968(2) 141(4)

loop_
_cod_related_entry_id
_cod_related_entry_database
_cod_related_entry_code
1 ChemSpider 30657413
